data_7015126
loop_
_publ_author_name
'Muesmann, Thomas W. T.'
'Zitzer, Christina'
'Mietrach, Andrea'
'Kl\"uner, Thorsten'
'Christoffers, Jens'
'Wickleder, Mathias S.'

_publ_section_title
;
 para-Benzene disulfonic acid and its tetrachloro and tetrafluoro
 derivatives--studies towards polyhalogenated metal-organic-frameworks
 with sulfo analogues of terephthalic acid.
;
_journal_issue 13
_journal_name_full 'Dalton transactions (Cambridge, England : 2003)'
_journal_page_first 3128
_journal_page_last 3141
_journal_paper_doi 10.1039/c0dt01223h
_journal_volume 40
_journal_year 2011
_chemical_formula_sum 'C12 H18 N2 O8 S2 Zn'
_chemical_formula_weight 447.77
_chemical_name_systematic
;
?
;
_space_group_IT_number 2
_symmetry_space_group_name_Hall '-P 1'
_symmetry_space_group_name_H-M 'P -1'
_atom_sites_solution_hydrogens geom
_atom_sites_solution_primary direct
_atom_sites_solution_secondary difmap
_audit_creation_method SHELXL-97
_cell_angle_alpha 69.106(2)
_cell_angle_beta 68.746(2)
_cell_angle_gamma 86.295(2)
_cell_formula_units_Z 2
_cell_length_a 9.7662(4)
_cell_length_b 9.8685(4)
_cell_length_c 10.1440(4)
_cell_measurement_temperature 293(2)
_cell_volume 848.89(6)
_computing_structure_refinement 'SHELXL-97 (Sheldrick, 1997)'
_computing_structure_solution 'SHELXS-97 (Sheldrick, 1990)'
_diffrn_ambient_temperature 293(2)
_diffrn_measured_fraction_theta_full 0.996
_diffrn_measured_fraction_theta_max 0.996
_diffrn_radiation_monochromator graphite
_diffrn_radiation_source 'fine-focus sealed tube'
_diffrn_radiation_type MoK\a
_diffrn_radiation_wavelength 0.71073
_diffrn_reflns_av_R_equivalents 0.0389
_diffrn_reflns_av_sigmaI/netI 0.0351
_diffrn_reflns_limit_h_max 14
_diffrn_reflns_limit_h_min -15
_diffrn_reflns_limit_k_max 15
_diffrn_reflns_limit_k_min -15
_diffrn_reflns_limit_l_max 16
_diffrn_reflns_limit_l_min -16
_diffrn_reflns_number 30921
_diffrn_reflns_theta_full 35.00
_diffrn_reflns_theta_max 35.00
_diffrn_reflns_theta_min 2.31
_exptl_absorpt_coefficient_mu 1.737
_exptl_crystal_density_diffrn 1.752
_exptl_crystal_density_method 'not measured'
_exptl_crystal_F_000 460
_refine_diff_density_max 0.635
_refine_diff_density_min -0.474
_refine_diff_density_rms 0.097
_refine_ls_extinction_method none
_refine_ls_goodness_of_fit_ref 0.873
_refine_ls_hydrogen_treatment mixed
_refine_ls_matrix_type full
_refine_ls_number_parameters 301
_refine_ls_number_reflns 7458
_refine_ls_number_restraints 0
_refine_ls_restrained_S_all 0.873
_refine_ls_R_factor_all 0.0423
_refine_ls_R_factor_gt 0.0233
_refine_ls_shift/su_max 0.017
_refine_ls_shift/su_mean 0.002
_refine_ls_structure_factor_coef Fsqd
_refine_ls_weighting_details 'calc w=1/[\s^2^(Fo^2^)+(0.0314P)^2^+0.0000P] where P=(Fo^2^+2Fc^2^)/3'
_refine_ls_weighting_scheme calc
_refine_ls_wR_factor_gt 0.0582
_refine_ls_wR_factor_ref 0.0627
_reflns_number_gt 4895
_reflns_number_total 7458
_reflns_threshold_expression >2sigma(I)
_cod_data_source_file c0dt01223h.txt
_cod_data_source_block e:\cz02\cz02
_cod_database_code 7015126

loop_
_symmetry_equiv_pos_as_xyz
'x, y, z'
'-x, -y, -z'

loop_
_atom_site_label
_atom_site_type_symbol
_atom_site_fract_x
_atom_site_fract_y
_atom_site_fract_z
_atom_site_U_iso_or_equiv
_atom_site_adp_type
_atom_site_occupancy
_atom_site_symmetry_multiplicity
_atom_site_calc_flag
_atom_site_refinement_flags
_atom_site_disorder_assembly
_atom_site_disorder_group
Zn1 Zn 0.5000 0.5000 0.5000 0.01085(4) Uani 1 2 d S . .
S1 S 0.70958(3) 0.65245(3) 0.10878(3) 0.01139(5) Uani 1 1 d . . .
O11 O 0.63067(9) 0.56336(9) 0.26638(8) 0.01726(16) Uani 1 1 d . . .
O12 O 0.62700(8) 0.65894(8) 0.01113(8) 0.01383(14) Uani 1 1 d . . .
O13 O 0.76063(9) 0.79624(8) 0.08628(9) 0.02016(17) Uani 1 1 d . . .
C11 C 0.86987(11) 0.56222(11) 0.04796(11) 0.01184(18) Uani 1 1 d . . .
C12 C 0.91917(12) 0.46254(12) 0.15546(12) 0.0145(2) Uani 1 1 d . . .
H1 H 0.8691(16) 0.4438(14) 0.2501(16) 0.018(3) Uiso 1 1 d . . .
C13 C 0.94882(12) 0.59995(12) -0.10655(12) 0.0145(2) Uani 1 1 d . . .
H2 H 0.9116(15) 0.6645(14) -0.1789(15) 0.017(3) Uiso 1 1 d . . .
C1 C 0.35397(13) 0.74754(12) 0.34613(13) 0.0181(2) Uani 1 1 d . . .
H11 H 0.4181(15) 0.7452(14) 0.2506(15) 0.022(4) Uiso 1 1 d . . .
O1 O 0.35397(9) 0.65421(8) 0.46702(9) 0.01627(15) Uani 1 1 d . . .
N1 N 0.26470(12) 0.85406(10) 0.33999(11) 0.0206(2) Uani 1 1 d . . .
C2 C 0.2657(2) 0.96016(18) 0.19592(19) 0.0399(4) Uani 1 1 d . . .
H21 H 0.340(2) 0.9451(19) 0.116(2) 0.048(5) Uiso 1 1 d . . .
H22 H 0.284(2) 1.054(2) 0.190(2) 0.065(6) Uiso 1 1 d . . .
H23 H 0.170(2) 0.950(2) 0.191(2) 0.062(6) Uiso 1 1 d . . .
C3 C 0.15626(17) 0.86709(15) 0.47704(17) 0.0280(3) Uani 1 1 d . . .
H31 H 0.1555(17) 0.9641(18) 0.4698(17) 0.035(4) Uiso 1 1 d . . .
H32 H 0.1811(18) 0.8053(19) 0.563(2) 0.050(5) Uiso 1 1 d . . .
H33 H 0.0646(18) 0.8382(17) 0.4857(18) 0.037(5) Uiso 1 1 d . . .
Zn2 Zn 0.5000 0.5000 0.0000 0.01079(4) Uani 1 2 d S . .
S2 S 0.70629(3) 0.64460(3) 0.61730(3) 0.01116(5) Uani 1 1 d . . .
O21 O 0.62555(8) 0.65499(8) 0.51763(8) 0.01417(14) Uani 1 1 d . . .
O22 O 0.62913(9) 0.54633(8) 0.77222(8) 0.01588(15) Uani 1 1 d . . .
O23 O 0.75132(9) 0.78654(8) 0.60601(9) 0.01882(16) Uani 1 1 d . . .
C21 C 0.87005(11) 0.56090(11) 0.55147(11) 0.01158(18) Uani 1 1 d . . .
C22 C 0.91050(12) 0.44493(12) 0.65420(12) 0.0140(2) Uani 1 1 d . . .
H3 H 0.8551(16) 0.4121(15) 0.7505(17) 0.022(4) Uiso 1 1 d . . .
C23 C 0.95753(12) 0.61619(12) 0.39824(11) 0.0147(2) Uani 1 1 d . . .
H4 H 0.9248(15) 0.6950(15) 0.3272(15) 0.019(3) Uiso 1 1 d . . .
C4 C 0.60515(14) 0.22537(12) 0.15039(13) 0.0170(2) Uani 1 1 d . . .
H41 H 0.5044(14) 0.2006(13) 0.2201(14) 0.016(3) Uiso 1 1 d . . .
O2 O 0.64496(9) 0.34335(8) 0.04191(9) 0.01634(15) Uani 1 1 d . . .
N2 N 0.69298(12) 0.12054(10) 0.18063(11) 0.01871(19) Uani 1 1 d . . .
C5 C 0.84818(15) 0.13270(15) 0.08720(18) 0.0268(3) Uani 1 1 d . . .
H51 H 0.8693(17) 0.0603(17) 0.0456(17) 0.029(4) Uiso 1 1 d . . .
H52 H 0.9060(18) 0.1270(17) 0.1440(18) 0.042(5) Uiso 1 1 d . . .
H53 H 0.8703(19) 0.2184(19) 0.0080(19) 0.044(5) Uiso 1 1 d . . .
C6 C 0.63659(19) -0.01397(14) 0.31125(15) 0.0289(3) Uani 1 1 d . . .
H61 H 0.5340(18) -0.0109(17) 0.3655(17) 0.037(4) Uiso 1 1 d . . .
H62 H 0.6889(17) -0.0210(16) 0.3784(17) 0.031(4) Uiso 1 1 d . . .
H63 H 0.6561(17) -0.0964(18) 0.2770(17) 0.039(4) Uiso 1 1 d . . .

loop_
_atom_site_aniso_label
_atom_site_aniso_U_11
_atom_site_aniso_U_22
_atom_site_aniso_U_33
_atom_site_aniso_U_23
_atom_site_aniso_U_13
_atom_site_aniso_U_12
Zn1 0.00998(9) 0.01218(8) 0.00953(7) -0.00339(6) -0.00347(6) 0.00325(6)
S1 0.01086(13) 0.01311(11) 0.01028(11) -0.00536(9) -0.00298(10) 0.00205(10)
O11 0.0139(4) 0.0250(4) 0.0093(3) -0.0050(3) -0.0017(3) 0.0037(3)
O12 0.0132(4) 0.0157(3) 0.0128(3) -0.0042(3) -0.0059(3) 0.0020(3)
O13 0.0228(4) 0.0153(4) 0.0255(4) -0.0109(3) -0.0087(4) 0.0010(3)
C11 0.0101(5) 0.0145(4) 0.0106(4) -0.0052(3) -0.0027(4) 0.0010(4)
C12 0.0133(5) 0.0188(5) 0.0093(4) -0.0045(4) -0.0027(4) 0.0029(4)
C13 0.0136(5) 0.0177(5) 0.0112(4) -0.0040(4) -0.0048(4) 0.0032(4)
C1 0.0168(6) 0.0174(5) 0.0182(5) -0.0047(4) -0.0062(5) 0.0033(4)
O1 0.0147(4) 0.0162(4) 0.0165(4) -0.0044(3) -0.0063(3) 0.0056(3)
N1 0.0203(5) 0.0151(4) 0.0233(5) -0.0022(4) -0.0097(4) 0.0051(4)
C2 0.0505(11) 0.0296(8) 0.0341(8) 0.0011(6) -0.0230(8) 0.0126(8)
C3 0.0247(7) 0.0189(6) 0.0377(8) -0.0122(5) -0.0075(6) 0.0082(5)
Zn2 0.01022(9) 0.01210(8) 0.00901(7) -0.00339(6) -0.00312(6) 0.00323(6)
S2 0.01038(12) 0.01215(11) 0.01031(11) -0.00469(9) -0.00247(10) 0.00124(9)
O21 0.0140(4) 0.0149(3) 0.0137(3) -0.0040(3) -0.0064(3) 0.0020(3)
O22 0.0139(4) 0.0205(4) 0.0098(3) -0.0046(3) -0.0015(3) 0.0023(3)
O23 0.0192(4) 0.0150(4) 0.0238(4) -0.0102(3) -0.0063(3) 0.0007(3)
C21 0.0096(5) 0.0138(4) 0.0110(4) -0.0052(3) -0.0026(4) 0.0015(4)
C22 0.0121(5) 0.0168(5) 0.0097(4) -0.0032(4) -0.0019(4) 0.0017(4)
C23 0.0141(5) 0.0157(5) 0.0112(4) -0.0029(4) -0.0031(4) 0.0026(4)
C4 0.0177(6) 0.0153(5) 0.0164(5) -0.0059(4) -0.0051(4) 0.0051(4)
O2 0.0146(4) 0.0151(3) 0.0166(4) -0.0032(3) -0.0056(3) 0.0044(3)
N2 0.0228(5) 0.0144(4) 0.0181(4) -0.0047(3) -0.0083(4) 0.0059(4)
C5 0.0183(6) 0.0229(6) 0.0398(8) -0.0106(6) -0.0131(6) 0.0080(5)
C6 0.0459(10) 0.0169(5) 0.0202(6) -0.0038(5) -0.0116(6) 0.0075(6)

loop_
_atom_type_symbol
_atom_type_description
_atom_type_scat_dispersion_real
_atom_type_scat_dispersion_imag
_atom_type_scat_source
Zn Zn 0.2839 1.4301 'International Tables Vol C Tables 4.2.6.8 and 6.1.1.4'
C C 0.0033 0.0016 'International Tables Vol C Tables 4.2.6.8 and 6.1.1.4'
H H 0.0000 0.0000 'International Tables Vol C Tables 4.2.6.8 and 6.1.1.4'
S S 0.1246 0.1234 'International Tables Vol C Tables 4.2.6.8 and 6.1.1.4'
O O 0.0106 0.0060 'International Tables Vol C Tables 4.2.6.8 and 6.1.1.4'
N N 0.0061 0.0033 'International Tables Vol C Tables 4.2.6.8 and 6.1.1.4'

loop_
_geom_angle_atom_site_label_1
_geom_angle_atom_site_label_2
_geom_angle_atom_site_label_3
_geom_angle
_geom_angle_site_symmetry_1
_geom_angle_site_symmetry_3
_geom_angle_publ_flag
O1 Zn1 O1 180.00(5) 2_666 . ?
O1 Zn1 O21 92.29(3) 2_666 . ?
O1 Zn1 O21 87.71(3) . . ?
O1 Zn1 O21 87.71(3) 2_666 2_666 ?
O1 Zn1 O21 92.29(3) . 2_666 ?
O21 Zn1 O21 180.0 . 2_666 ?
O1 Zn1 O11 86.05(3) 2_666 . ?
O1 Zn1 O11 93.95(3) . . ?
O21 Zn1 O11 89.37(3) . . ?
O21 Zn1 O11 90.63(3) 2_666 . ?
O1 Zn1 O11 93.95(3) 2_666 2_666 ?
O1 Zn1 O11 86.05(3) . 2_666 ?
O21 Zn1 O11 90.63(3) . 2_666 ?
O21 Zn1 O11 89.37(3) 2_666 2_666 ?
O11 Zn1 O11 180.000(1) . 2_666 ?
O13 S1 O11 114.20(5) . . ?
O13 S1 O12 111.38(5) . . ?
O11 S1 O12 112.53(5) . . ?
O13 S1 C11 106.05(5) . . ?
O11 S1 C11 105.53(5) . . ?
O12 S1 C11 106.43(4) . . ?
S1 O11 Zn1 161.65(5) . . ?
S1 O12 Zn2 132.81(4) . . ?
C13 C11 C12 121.60(10) . . ?
C13 C11 S1 118.89(8) . . ?
C12 C11 S1 119.38(8) . . ?
C13 C12 C11 119.04(10) 2_765 . ?
C13 C12 H1 121.8(9) 2_765 . ?
C11 C12 H1 119.2(9) . . ?
C11 C13 C12 119.36(9) . 2_765 ?
C11 C13 H2 120.8(8) . . ?
C12 C13 H2 119.8(8) 2_765 . ?
O1 C1 N1 123.24(11) . . ?
O1 C1 H11 121.4(8) . . ?
N1 C1 H11 115.3(8) . . ?
C1 O1 Zn1 128.67(8) . . ?
C1 N1 C3 121.24(10) . . ?
C1 N1 C2 121.78(12) . . ?
C3 N1 C2 116.92(12) . . ?
N1 C2 H21 110.5(11) . . ?
N1 C2 H22 110.0(12) . . ?
H21 C2 H22 106.9(17) . . ?
N1 C2 H23 107.7(11) . . ?
H21 C2 H23 111.4(15) . . ?
H22 C2 H23 110.3(16) . . ?
N1 C3 H31 109.8(10) . . ?
N1 C3 H32 108.5(10) . . ?
H31 C3 H32 111.1(13) . . ?
N1 C3 H33 108.4(10) . . ?
H31 C3 H33 108.1(14) . . ?
H32 C3 H33 110.9(14) . . ?
O2 Zn2 O2 180.00(3) 2_665 . ?
O2 Zn2 O22 94.85(3) 2_665 1_554 ?
O2 Zn2 O22 85.15(3) . 1_554 ?
O2 Zn2 O22 85.15(3) 2_665 2_666 ?
O2 Zn2 O22 94.85(3) . 2_666 ?
O22 Zn2 O22 180.00(4) 1_554 2_666 ?
O2 Zn2 O12 87.69(3) 2_665 . ?
O2 Zn2 O12 92.31(3) . . ?
O22 Zn2 O12 90.99(3) 1_554 . ?
O22 Zn2 O12 89.01(3) 2_666 . ?
O2 Zn2 O12 92.31(3) 2_665 2_665 ?
O2 Zn2 O12 87.69(3) . 2_665 ?
O22 Zn2 O12 89.01(3) 1_554 2_665 ?
O22 Zn2 O12 90.99(3) 2_666 2_665 ?
O12 Zn2 O12 180.00(4) . 2_665 ?
O23 S2 O22 114.00(5) . . ?
O23 S2 O21 111.96(5) . . ?
O22 S2 O21 112.43(5) . . ?
O23 S2 C21 106.51(5) . . ?
O22 S2 C21 104.62(5) . . ?
O21 S2 C21 106.56(4) . . ?
S2 O21 Zn1 132.81(4) . . ?
S2 O22 Zn2 153.50(5) . 1_556 ?
C23 C21 C22 121.70(9) . . ?
C23 C21 S2 118.74(8) . . ?
C22 C21 S2 119.54(8) . . ?
C23 C22 C21 118.91(10) 2_766 . ?
C23 C22 H3 120.3(9) 2_766 . ?
C21 C22 H3 120.7(9) . . ?
C21 C23 C22 119.39(9) . 2_766 ?
C21 C23 H4 120.3(8) . . ?
C22 C23 H4 120.3(8) 2_766 . ?
O2 C4 N2 124.59(12) . . ?
O2 C4 H41 122.4(7) . . ?
N2 C4 H41 113.0(7) . . ?
C4 O2 Zn2 122.23(8) . . ?
C4 N2 C5 122.31(10) . . ?
C4 N2 C6 120.74(11) . . ?
C5 N2 C6 116.95(10) . . ?
N2 C5 H51 110.8(10) . . ?
N2 C5 H52 110.3(10) . . ?
H51 C5 H52 109.9(13) . . ?
N2 C5 H53 109.5(11) . . ?
H51 C5 H53 106.2(14) . . ?
H52 C5 H53 110.0(14) . . ?
N2 C6 H61 110.5(9) . . ?
N2 C6 H62 107.5(9) . . ?
H61 C6 H62 107.9(12) . . ?
N2 C6 H63 109.2(9) . . ?
H61 C6 H63 112.2(13) . . ?
H62 C6 H63 109.6(12) . . ?

loop_
_geom_bond_atom_site_label_1
_geom_bond_atom_site_label_2
_geom_bond_distance
_geom_bond_site_symmetry_2
_geom_bond_publ_flag
Zn1 O1 2.0406(7) 2_666 ?
Zn1 O1 2.0406(7) . ?
Zn1 O21 2.1146(7) . ?
Zn1 O21 2.1146(7) 2_666 ?
Zn1 O11 2.1187(7) . ?
Zn1 O11 2.1187(7) 2_666 ?
S1 O13 1.4464(8) . ?
S1 O11 1.4541(8) . ?
S1 O12 1.4707(7) . ?
S1 C11 1.7707(10) . ?
O12 Zn2 2.1192(7) . ?
C11 C13 1.3908(14) . ?
C11 C12 1.3939(14) . ?
C12 C13 1.3930(15) 2_765 ?
C12 H1 0.860(14) . ?
C13 C12 1.3930(15) 2_765 ?
C13 H2 0.952(13) . ?
C1 O1 1.2436(13) . ?
C1 N1 1.3203(14) . ?
C1 H11 0.952(13) . ?
N1 C3 1.4537(18) . ?
N1 C2 1.4599(17) . ?
C2 H21 0.925(18) . ?
C2 H22 0.93(2) . ?
C2 H23 0.968(19) . ?
C3 H31 0.934(16) . ?
C3 H32 0.975(18) . ?
C3 H33 0.921(17) . ?
Zn2 O2 2.0639(7) 2_665 ?
Zn2 O2 2.0639(7) . ?
Zn2 O22 2.0849(7) 1_554 ?
Zn2 O22 2.0849(7) 2_666 ?
Zn2 O12 2.1192(7) 2_665 ?
S2 O23 1.4482(8) . ?
S2 O22 1.4584(8) . ?
S2 O21 1.4656(7) . ?
S2 C21 1.7705(10) . ?
O22 Zn2 2.0849(7) 1_556 ?
C21 C23 1.3915(14) . ?
C21 C22 1.3933(14) . ?
C22 C23 1.3925(15) 2_766 ?
C22 H3 0.875(15) . ?
C23 C22 1.3925(15) 2_766 ?
C23 H4 0.981(14) . ?
C4 O2 1.2458(13) . ?
C4 N2 1.3228(14) . ?
C4 H41 0.965(13) . ?
N2 C5 1.4529(17) . ?
N2 C6 1.4601(16) . ?
C5 H51 0.930(15) . ?
C5 H52 0.929(16) . ?
C5 H53 0.906(18) . ?
C6 H61 0.957(16) . ?
C6 H62 0.971(15) . ?
C6 H63 0.976(15) . ?

loop_
_geom_torsion_atom_site_label_1
_geom_torsion_atom_site_label_2
_geom_torsion_atom_site_label_3
_geom_torsion_atom_site_label_4
_geom_torsion
_geom_torsion_site_symmetry_1
_geom_torsion_site_symmetry_2
_geom_torsion_site_symmetry_3
_geom_torsion_site_symmetry_4
_geom_torsion_publ_flag
O13 S1 O11 Zn1 28.25(18) . . . . ?
O12 S1 O11 Zn1 -100.01(16) . . . . ?
C11 S1 O11 Zn1 144.32(16) . . . . ?
O1 Zn1 O11 S1 -140.88(17) 2_666 . . . ?
O1 Zn1 O11 S1 39.12(17) . . . . ?
O21 Zn1 O11 S1 -48.55(16) . . . . ?
O21 Zn1 O11 S1 131.45(16) 2_666 . . . ?
O11 Zn1 O11 S1 148(100) 2_666 . . . ?
O13 S1 O12 Zn2 -171.42(6) . . . . ?
O11 S1 O12 Zn2 -41.70(7) . . . . ?
C11 S1 O12 Zn2 73.43(7) . . . . ?
O13 S1 C11 C13 -74.54(9) . . . . ?
O11 S1 C11 C13 163.95(8) . . . . ?
O12 S1 C11 C13 44.18(10) . . . . ?
O13 S1 C11 C12 101.26(9) . . . . ?
O11 S1 C11 C12 -20.25(10) . . . . ?
O12 S1 C11 C12 -140.02(9) . . . . ?
C13 C11 C12 C13 0.38(18) . . . 2_765 ?
S1 C11 C12 C13 -175.30(9) . . . 2_765 ?
C12 C11 C13 C12 -0.38(18) . . . 2_765 ?
S1 C11 C13 C12 175.32(9) . . . 2_765 ?
N1 C1 O1 Zn1 -170.91(8) . . . . ?
O1 Zn1 O1 C1 -88(100) 2_666 . . . ?
O21 Zn1 O1 C1 88.84(10) . . . . ?
O21 Zn1 O1 C1 -91.16(10) 2_666 . . . ?
O11 Zn1 O1 C1 -0.36(10) . . . . ?
O11 Zn1 O1 C1 179.64(10) 2_666 . . . ?
O1 C1 N1 C3 -1.48(19) . . . . ?
O1 C1 N1 C2 -178.78(14) . . . . ?
S1 O12 Zn2 O2 141.27(6) . . . 2_665 ?
S1 O12 Zn2 O2 -38.73(6) . . . . ?
S1 O12 Zn2 O22 -123.91(6) . . . 1_554 ?
S1 O12 Zn2 O22 56.09(6) . . . 2_666 ?
S1 O12 Zn2 O12 -164(100) . . . 2_665 ?
O23 S2 O21 Zn1 -168.55(6) . . . . ?
O22 S2 O21 Zn1 -38.69(7) . . . . ?
C21 S2 O21 Zn1 75.38(7) . . . . ?
O1 Zn1 O21 S2 -40.37(6) 2_666 . . . ?
O1 Zn1 O21 S2 139.63(6) . . . . ?
O21 Zn1 O21 S2 124(100) 2_666 . . . ?
O11 Zn1 O21 S2 -126.39(6) . . . . ?
O11 Zn1 O21 S2 53.61(6) 2_666 . . . ?
O23 S2 O22 Zn2 26.01(13) . . . 1_556 ?
O21 S2 O22 Zn2 -102.79(11) . . . 1_556 ?
C21 S2 O22 Zn2 141.96(11) . . . 1_556 ?
O23 S2 C21 C23 -69.11(9) . . . . ?
O22 S2 C21 C23 169.84(8) . . . . ?
O21 S2 C21 C23 50.56(10) . . . . ?
O23 S2 C21 C22 108.92(9) . . . . ?
O22 S2 C21 C22 -12.13(10) . . . . ?
O21 S2 C21 C22 -131.41(9) . . . . ?
C23 C21 C22 C23 0.44(18) . . . 2_766 ?
S2 C21 C22 C23 -177.53(8) . . . 2_766 ?
C22 C21 C23 C22 -0.44(18) . . . 2_766 ?
S2 C21 C23 C22 177.54(8) . . . 2_766 ?
N2 C4 O2 Zn2 178.78(8) . . . . ?
O2 Zn2 O2 C4 -77(100) 2_665 . . . ?
O22 Zn2 O2 C4 -146.28(9) 1_554 . . . ?
O22 Zn2 O2 C4 33.72(9) 2_666 . . . ?
O12 Zn2 O2 C4 122.92(9) . . . . ?
O12 Zn2 O2 C4 -57.08(9) 2_665 . . . ?
O2 C4 N2 C5 -0.49(18) . . . . ?
O2 C4 N2 C6 179.57(11) . . . . ?
